data_2022544
loop_
_publ_author_name
'Smith, Gary L. N.'
'Taylor, Richard W.'

_publ_section_title
;
 Synthesis and structures of three benzoannelated macrobicyclic diamides
;
_journal_coeditor_code JX3069
_journal_issue 3
_journal_name_full 'Acta Crystallographica Section C'
_journal_page_first
;
;
_journal_paper_doi 10.1107/S2053229622001449
_journal_volume 78
_journal_year 2022
_chemical_formula_iupac 'C24 H28 N2 O7'
_chemical_formula_moiety 'C24 H28 N2 O7'
_chemical_formula_sum 'C24 H28 N2 O7'
_chemical_formula_weight 456.48
_chemical_name_common
9,10,20,21-Tetrahydro-5,14-(ethanooxyethano)dibenzo[<i>e</i>,<i>q</i>][1,4,10,13,7,16]tetraoxadiazacyclooctadecine-6,13-dione
_chemical_name_systematic
8,11,21,24,29-Pentaoxa-1,18-diazatetracyclo[16.8.5.0^2,7^.0^12,17^]hentriaconta-2,4,6,12(17),13,15-hexaene-19,26-dione
_space_group_crystal_system orthorhombic
_space_group_IT_number 61
_space_group_name_Hall '-P 2ac 2ab'
_space_group_name_H-M_alt 'P b c a'
_atom_sites_solution_hydrogens geom
_atom_sites_solution_primary direct
_atom_sites_solution_secondary difmap
_audit_creation_method SHELXL-2018/3
_cell_angle_alpha 90
_cell_angle_beta 90
_cell_angle_gamma 90
_cell_formula_units_Z 8
_cell_length_a 16.208(8)
_cell_length_b 14.849(8)
_cell_length_c 18.052(9)
_cell_measurement_reflns_used 7823
_cell_measurement_temperature 120(2)
_cell_measurement_theta_max 25.9
_cell_measurement_theta_min 3.2
_cell_volume 4345(4)
_computing_cell_refinement
;
SMART (Bruker, 1998)
;
_computing_data_collection
;
SMART (Bruker, 1998)
;
_computing_data_reduction
;
SAINT (Bruker, 1998)
;
_computing_molecular_graphics
;
Mercury (Macrae <i>et al.</i>,  2020)
;
_computing_publication_material
;
SHELXL2018 (Sheldrick, 2015b)
;
_computing_structure_refinement
;
SHELXL2018 (Sheldrick, 2015b)
;
_computing_structure_solution
;
SHELXT (Sheldrick, 2015a)
;
_diffrn_ambient_temperature 120(2)
_diffrn_measured_fraction_theta_full 0.997
_diffrn_measured_fraction_theta_max 0.995
_diffrn_measurement_device_type 'Bruker APEX CCD'
_diffrn_measurement_method '\w scans'
_diffrn_radiation_type MoK\a
_diffrn_radiation_wavelength 0.71073
_diffrn_reflns_av_R_equivalents 0.0915
_diffrn_reflns_av_unetI/netI 0.0771
_diffrn_reflns_limit_h_max 20
_diffrn_reflns_limit_h_min -20
_diffrn_reflns_limit_k_max 18
_diffrn_reflns_limit_k_min -18
_diffrn_reflns_limit_l_max 21
_diffrn_reflns_limit_l_min -22
_diffrn_reflns_number 41308
_diffrn_reflns_theta_full 25.242
_diffrn_reflns_theta_max 26.503
_diffrn_reflns_theta_min 2.175
_diffrn_source 'fine-focus sealed tube'
_exptl_absorpt_coefficient_mu 0.103
_exptl_absorpt_correction_T_max 0.978
_exptl_absorpt_correction_T_min 0.958
_exptl_absorpt_correction_type multi-scan
_exptl_absorpt_process_details
;
(SADABS; Sheldrick, 2002)
;
_exptl_crystal_colour colourless
_exptl_crystal_density_diffrn 1.396
_exptl_crystal_description plate
_exptl_crystal_F_000 1936
_exptl_crystal_size_max 0.420
_exptl_crystal_size_mid 0.320
_exptl_crystal_size_min 0.220
_refine_diff_density_max 0.339
_refine_diff_density_min -0.307
_refine_ls_extinction_method none
_refine_ls_goodness_of_fit_ref 1.033
_refine_ls_hydrogen_treatment constr
_refine_ls_matrix_type full
_refine_ls_number_parameters 298
_refine_ls_number_reflns 4493
_refine_ls_number_restraints 0
_refine_ls_restrained_S_all 1.033
_refine_ls_R_factor_all 0.0837
_refine_ls_R_factor_gt 0.0583
_refine_ls_shift/su_max 0.000
_refine_ls_shift/su_mean 0.000
_refine_ls_structure_factor_coef Fsqd
_refine_ls_weighting_details 'w=1/[\s^2^(Fo^2^)+(0.0720P)^2^+4.0000P] where P=(Fo^2^+2Fc^2^)/3'
_refine_ls_weighting_scheme calc
_refine_ls_wR_factor_gt 0.1420
_refine_ls_wR_factor_ref 0.1726
_reflns_number_gt 3301
_reflns_number_total 4493
_reflns_threshold_expression 'I > 2\s(I)'
_cod_data_source_file jx3069sup1.cif
_cod_data_source_block rt3163a
_cod_database_code 2022544
_shelx_space_group_comment
;
 section '(section title)' ?
 The symmetry employed
 for this shelxl
 refinement is uniquely
 defined by the
 following loop, which
 should always be
 used as a
 source of symmetry
 information in preference
 to the above
 space-group names. They
 are only intended
 as comments.
;
_shelx_estimated_absorpt_t_min 0.958
_shelx_estimated_absorpt_t_max 0.978

loop_
_space_group_symop_operation_xyz
'x, y, z'
'-x+1/2, -y, z+1/2'
'-x, y+1/2, -z+1/2'
'x+1/2, -y+1/2, -z'
'-x, -y, -z'
'x-1/2, y, -z-1/2'
'x, -y-1/2, z-1/2'
'-x-1/2, y-1/2, z'

loop_
_atom_site_type_symbol
_atom_site_label
_atom_site_fract_x
_atom_site_fract_y
_atom_site_fract_z
_atom_site_U_iso_or_equiv
_atom_site_adp_type
_atom_site_calc_flag
_atom_site_occupancy
_atom_site_disorder_assembly
_atom_site_disorder_group
O O1 0.59734(10) 0.14661(10) 0.52064(9) 0.0300(4) Uani d 1 . .
O O2 0.68974(10) 0.24739(10) 0.41719(9) 0.0300(4) Uani d 1 . .
O O3 0.48250(10) 0.32310(10) 0.43584(9) 0.0290(4) Uani d 1 . .
O O4 0.40937(11) 0.35551(11) 0.59310(10) 0.0370(4) Uani d 1 . .
O O5 0.55974(11) 0.35669(11) 0.67702(9) 0.0343(4) Uani d 1 . .
O O6 0.66100(11) 0.48417(10) 0.59017(9) 0.0322(4) Uani d 1 . .
O O7 0.75159(10) 0.42897(11) 0.47179(10) 0.0324(4) Uani d 1 . .
N N1 0.64358(11) 0.42007(12) 0.39394(11) 0.0263(4) Uani d 1 . .
N N2 0.44825(12) 0.21187(12) 0.56880(11) 0.0270(4) Uani d 1 . .
C C1 0.48106(14) 0.12798(14) 0.59655(13) 0.0270(5) Uani d 1 . .
C C2 0.43506(15) 0.07987(15) 0.64794(14) 0.0313(5) Uani d 1 . .
H H2 0.381281 0.099889 0.660852 0.038 Uiso calc 1 . .
C C3 0.46693(17) 0.00284(16) 0.68060(14) 0.0347(6) Uani d 1 . .
H H3 0.435521 -0.030374 0.715642 0.042 Uiso calc 1 . .
C C4 0.54566(16) -0.02454(16) 0.66092(14) 0.0345(6) Uani d 1 . .
H H4 0.569079 -0.075633 0.684612 0.041 Uiso calc 1 . .
C C5 0.59099(15) 0.02051(15) 0.60777(14) 0.0316(5) Uani d 1 . .
H H5 0.644018 -0.000923 0.593913 0.038 Uiso calc 1 . .
C C6 0.55862(14) 0.09758(15) 0.57452(12) 0.0270(5) Uani d 1 . .
C C7 0.68282(15) 0.12892(17) 0.50594(15) 0.0351(6) Uani d 1 . .
H H7A 0.694923 0.064425 0.514601 0.042 Uiso calc 1 . .
H H7B 0.717753 0.165033 0.539730 0.042 Uiso calc 1 . .
C C8 0.70169(15) 0.15283(15) 0.42737(14) 0.0318(5) Uani d 1 . .
H H8A 0.759471 0.136607 0.415597 0.038 Uiso calc 1 . .
H H8B 0.664918 0.118874 0.393640 0.038 Uiso calc 1 . .
C C9 0.71523(14) 0.28412(15) 0.35207(13) 0.0269(5) Uani d 1 . .
C C10 0.76051(14) 0.23893(17) 0.29805(14) 0.0317(5) Uani d 1 . .
H H10 0.775253 0.177590 0.304995 0.038 Uiso calc 1 . .
C C11 0.78401(15) 0.28386(17) 0.23408(14) 0.0346(6) Uani d 1 . .
H H11 0.815027 0.252630 0.197555 0.042 Uiso calc 1 . .
C C12 0.76332(15) 0.37307(17) 0.22222(14) 0.0341(6) Uani d 1 . .
H H12 0.780227 0.403104 0.178311 0.041 Uiso calc 1 . .
C C13 0.71738(15) 0.41795(16) 0.27565(14) 0.0318(5) Uani d 1 . .
H H13 0.702103 0.478982 0.267831 0.038 Uiso calc 1 . .
C C14 0.69356(13) 0.37469(15) 0.34031(13) 0.0263(5) Uani d 1 . .
C C15 0.55776(14) 0.43895(15) 0.37225(13) 0.0281(5) Uani d 1 . .
H H15A 0.557811 0.471439 0.324364 0.034 Uiso calc 1 . .
H H15B 0.532437 0.478990 0.409749 0.034 Uiso calc 1 . .
C C16 0.50577(15) 0.35527(16) 0.36481(13) 0.0301(5) Uani d 1 . .
H H16A 0.455747 0.369002 0.335429 0.036 Uiso calc 1 . .
H H16B 0.537407 0.308171 0.338351 0.036 Uiso calc 1 . .
C C17 0.45148(15) 0.23366(15) 0.43144(13) 0.0300(5) Uani d 1 . .
H H17A 0.498078 0.190877 0.427108 0.036 Uiso calc 1 . .
H H17B 0.416698 0.227453 0.386646 0.036 Uiso calc 1 . .
C C18 0.40104(14) 0.21099(16) 0.49936(14) 0.0313(5) Uani d 1 . .
H H18A 0.355179 0.254744 0.503491 0.038 Uiso calc 1 . .
H H18B 0.376483 0.150482 0.492704 0.038 Uiso calc 1 . .
C C19 0.44715(14) 0.28741(15) 0.61114(14) 0.0301(5) Uani d 1 . .
C C21 0.62457(15) 0.32864(15) 0.62889(13) 0.0308(5) Uani d 1 . .
H H21A 0.601963 0.315376 0.579120 0.037 Uiso calc 1 . .
H H21B 0.650369 0.273043 0.648374 0.037 Uiso calc 1 . .
C C22 0.68812(16) 0.40201(16) 0.62342(14) 0.0340(6) Uani d 1 . .
H H22A 0.708332 0.415622 0.673947 0.041 Uiso calc 1 . .
H H22B 0.735516 0.378825 0.594551 0.041 Uiso calc 1 . .
C C23 0.62090(14) 0.47566(15) 0.52087(13) 0.0284(5) Uani d 1 . .
H H23A 0.599441 0.535263 0.505624 0.034 Uiso calc 1 . .
H H23B 0.573286 0.434406 0.526210 0.034 Uiso calc 1 . .
C C24 0.67813(14) 0.43976(14) 0.46050(13) 0.0264(5) Uani d 1 . .
C C20 0.49809(17) 0.28888(16) 0.68228(14) 0.0348(6) Uani d 1 . .
H H20A 0.461733 0.301339 0.725144 0.042 Uiso calc 1 . .
H H20B 0.524383 0.229441 0.689997 0.042 Uiso calc 1 . .

loop_
_atom_site_aniso_label
_atom_site_aniso_U_11
_atom_site_aniso_U_22
_atom_site_aniso_U_33
_atom_site_aniso_U_12
_atom_site_aniso_U_13
_atom_site_aniso_U_23
O1 0.0336(8) 0.0257(8) 0.0306(9) 0.0038(6) 0.0051(7) 0.0063(7)
O2 0.0435(9) 0.0202(8) 0.0264(9) 0.0017(6) 0.0064(7) 0.0012(6)
O3 0.0398(9) 0.0229(8) 0.0242(8) -0.0031(6) 0.0013(7) -0.0006(6)
O4 0.0449(10) 0.0220(8) 0.0441(11) 0.0045(7) 0.0053(8) 0.0046(7)
O5 0.0473(10) 0.0249(8) 0.0306(9) -0.0034(7) 0.0034(8) -0.0045(7)
O6 0.0476(10) 0.0230(8) 0.0260(9) -0.0018(7) -0.0057(7) -0.0025(7)
O7 0.0312(8) 0.0315(9) 0.0345(9) 0.0008(7) -0.0031(7) -0.0044(7)
N1 0.0314(10) 0.0229(9) 0.0245(10) 0.0019(7) 0.0017(8) 0.0003(8)
N2 0.0321(10) 0.0205(9) 0.0283(10) 0.0008(7) 0.0018(8) 0.0028(8)
C1 0.0373(12) 0.0194(10) 0.0242(12) -0.0017(9) -0.0001(9) -0.0010(9)
C2 0.0378(13) 0.0273(12) 0.0288(12) -0.0033(9) 0.0039(10) -0.0017(10)
C3 0.0517(15) 0.0269(11) 0.0254(12) -0.0085(10) 0.0023(11) 0.0031(10)
C4 0.0525(15) 0.0218(11) 0.0293(13) -0.0005(10) -0.0035(11) 0.0039(10)
C5 0.0419(13) 0.0233(11) 0.0296(13) 0.0025(9) 0.0015(11) 0.0004(10)
C6 0.0369(12) 0.0206(10) 0.0234(11) -0.0029(9) 0.0003(9) 0.0001(9)
C7 0.0347(12) 0.0307(13) 0.0400(15) 0.0055(10) 0.0054(11) 0.0075(11)
C8 0.0378(12) 0.0206(11) 0.0370(14) 0.0008(9) 0.0078(11) 0.0010(10)
C9 0.0297(11) 0.0270(11) 0.0241(12) -0.0035(9) 0.0024(9) 0.0011(9)
C10 0.0336(12) 0.0309(12) 0.0306(13) -0.0001(9) 0.0016(10) -0.0057(10)
C11 0.0362(12) 0.0422(14) 0.0255(13) -0.0031(10) 0.0055(10) -0.0085(11)
C12 0.0364(13) 0.0412(14) 0.0248(12) -0.0052(10) 0.0018(10) 0.0018(10)
C13 0.0360(12) 0.0304(12) 0.0289(13) -0.0022(9) -0.0021(10) 0.0048(10)
C14 0.0284(11) 0.0243(11) 0.0260(12) -0.0013(8) 0.0008(9) -0.0023(9)
C15 0.0342(12) 0.0259(11) 0.0241(12) 0.0023(9) 0.0005(9) 0.0034(9)
C16 0.0347(12) 0.0329(12) 0.0227(12) 0.0006(10) 0.0002(10) 0.0009(10)
C17 0.0371(12) 0.0237(11) 0.0293(13) -0.0023(9) -0.0081(10) -0.0012(9)
C18 0.0315(12) 0.0275(11) 0.0350(13) -0.0030(9) -0.0051(10) 0.0028(10)
C19 0.0358(12) 0.0221(11) 0.0324(13) -0.0014(9) 0.0087(10) 0.0029(9)
C21 0.0402(13) 0.0257(11) 0.0263(12) 0.0021(9) -0.0028(10) -0.0008(9)
C22 0.0412(13) 0.0305(12) 0.0304(13) -0.0006(10) -0.0076(11) 0.0021(10)
C23 0.0371(12) 0.0224(11) 0.0257(12) 0.0018(9) -0.0044(10) 0.0002(9)
C24 0.0352(12) 0.0177(10) 0.0264(12) -0.0026(8) -0.0015(10) 0.0010(9)
C20 0.0517(15) 0.0241(11) 0.0285(13) -0.0015(10) 0.0076(11) -0.0012(10)

loop_
_atom_type_symbol
_atom_type_description
_atom_type_scat_dispersion_real
_atom_type_scat_dispersion_imag
_atom_type_scat_source
C C 0.0033 0.0016 'International Tables Vol C Tables 4.2.6.8 and 6.1.1.4'
H H 0.0000 0.0000 'International Tables Vol C Tables 4.2.6.8 and 6.1.1.4'
N N 0.0061 0.0033 'International Tables Vol C Tables 4.2.6.8 and 6.1.1.4'
O O 0.0106 0.0060 'International Tables Vol C Tables 4.2.6.8 and 6.1.1.4'

loop_
_geom_angle_atom_site_label_1
_geom_angle_atom_site_label_2
_geom_angle_atom_site_label_3
_geom_angle_site_symmetry_1
_geom_angle_site_symmetry_3
_geom_angle
_geom_angle_publ_flag
C6 O1 C7 . . 118.50(18) ?
C9 O2 C8 . . 117.64(18) ?
C16 O3 C17 . . 110.95(17) ?
C20 O5 C21 . . 110.60(17) ?
C23 O6 C22 . . 115.86(17) ?
C24 N1 C14 . . 117.82(19) ?
C24 N1 C15 . . 125.75(19) ?
C14 N1 C15 . . 116.41(19) ?
C19 N2 C1 . . 121.5(2) ?
C19 N2 C18 . . 118.76(19) ?
C1 N2 C18 . . 118.71(18) ?
C2 C1 C6 . . 120.6(2) ?
C2 C1 N2 . . 118.6(2) ?
C6 C1 N2 . . 120.8(2) ?
C3 C2 C1 . . 120.6(2) ?
C3 C2 H2 . . 119.7 ?
C1 C2 H2 . . 119.7 ?
C4 C3 C2 . . 118.4(2) ?
C4 C3 H3 . . 120.8 ?
C2 C3 H3 . . 120.8 ?
C5 C4 C3 . . 121.7(2) ?
C5 C4 H4 . . 119.1 ?
C3 C4 H4 . . 119.1 ?
C4 C5 C6 . . 119.8(2) ?
C4 C5 H5 . . 120.1 ?
C6 C5 H5 . . 120.1 ?
O1 C6 C1 . . 116.4(2) ?
O1 C6 C5 . . 124.8(2) ?
C1 C6 C5 . . 118.8(2) ?
O1 C7 C8 . . 109.3(2) ?
O1 C7 H7A . . 109.8 ?
C8 C7 H7A . . 109.8 ?
O1 C7 H7B . . 109.8 ?
C8 C7 H7B . . 109.8 ?
H7A C7 H7B . . 108.3 ?
O2 C8 C7 . . 109.13(19) ?
O2 C8 H8A . . 109.9 ?
C7 C8 H8A . . 109.9 ?
O2 C8 H8B . . 109.9 ?
C7 C8 H8B . . 109.9 ?
H8A C8 H8B . . 108.3 ?
O2 C9 C10 . . 124.9(2) ?
O2 C9 C14 . . 116.0(2) ?
C10 C9 C14 . . 119.1(2) ?
C11 C10 C9 . . 119.7(2) ?
C11 C10 H10 . . 120.1 ?
C9 C10 H10 . . 120.1 ?
C12 C11 C10 . . 121.5(2) ?
C12 C11 H11 . . 119.2 ?
C10 C11 H11 . . 119.2 ?
C11 C12 C13 . . 118.8(2) ?
C11 C12 H12 . . 120.6 ?
C13 C12 H12 . . 120.6 ?
C14 C13 C12 . . 120.7(2) ?
C14 C13 H13 . . 119.6 ?
C12 C13 H13 . . 119.6 ?
C13 C14 C9 . . 120.0(2) ?
C13 C14 N1 . . 120.6(2) ?
C9 C14 N1 . . 119.3(2) ?
N1 C15 C16 . . 113.27(18) ?
N1 C15 H15A . . 108.9 ?
C16 C15 H15A . . 108.9 ?
N1 C15 H15B . . 108.9 ?
C16 C15 H15B . . 108.9 ?
H15A C15 H15B . . 107.7 ?
O3 C16 C15 . . 110.20(19) ?
O3 C16 H16A . . 109.6 ?
C15 C16 H16A . . 109.6 ?
O3 C16 H16B . . 109.6 ?
C15 C16 H16B . . 109.6 ?
H16A C16 H16B . . 108.1 ?
O3 C17 C18 . . 110.72(19) ?
O3 C17 H17A . . 109.5 ?
C18 C17 H17A . . 109.5 ?
O3 C17 H17B . . 109.5 ?
C18 C17 H17B . . 109.5 ?
H17A C17 H17B . . 108.1 ?
N2 C18 C17 . . 114.11(19) ?
N2 C18 H18A . . 108.7 ?
C17 C18 H18A . . 108.7 ?
N2 C18 H18B . . 108.7 ?
C17 C18 H18B . . 108.7 ?
H18A C18 H18B . . 107.6 ?
O4 C19 N2 . . 122.6(2) ?
O4 C19 C20 . . 118.8(2) ?
N2 C19 C20 . . 118.6(2) ?
O5 C21 C22 . . 109.48(19) ?
O5 C21 H21A . . 109.8 ?
C22 C21 H21A . . 109.8 ?
O5 C21 H21B . . 109.8 ?
C22 C21 H21B . . 109.8 ?
H21A C21 H21B . . 108.2 ?
O6 C22 C21 . . 115.8(2) ?
O6 C22 H22A . . 108.3 ?
C21 C22 H22A . . 108.3 ?
O6 C22 H22B . . 108.3 ?
C21 C22 H22B . . 108.3 ?
H22A C22 H22B . . 107.4 ?
O6 C23 C24 . . 112.52(19) ?
O6 C23 H23A . . 109.1 ?
C24 C23 H23A . . 109.1 ?
O6 C23 H23B . . 109.1 ?
C24 C23 H23B . . 109.1 ?
H23A C23 H23B . . 107.8 ?
O7 C24 N1 . . 121.5(2) ?
O7 C24 C23 . . 121.3(2) ?
N1 C24 C23 . . 117.1(2) ?
O5 C20 C19 . . 109.51(19) ?
O5 C20 H20A . . 109.8 ?
C19 C20 H20A . . 109.8 ?
O5 C20 H20B . . 109.8 ?
C19 C20 H20B . . 109.8 ?
H20A C20 H20B . . 108.2 ?

loop_
_geom_bond_atom_site_label_1
_geom_bond_atom_site_label_2
_geom_bond_site_symmetry_2
_geom_bond_distance
_geom_bond_publ_flag
O1 C6 . 1.367(3) ?
O1 C7 . 1.435(3) ?
O2 C9 . 1.360(3) ?
O2 C8 . 1.429(3) ?
O3 C16 . 1.419(3) ?
O3 C17 . 1.422(3) ?
O4 C19 . 1.226(3) ?
O5 C20 . 1.422(3) ?
O5 C21 . 1.426(3) ?
O6 C23 . 1.415(3) ?
O6 C22 . 1.429(3) ?
O7 C24 . 1.219(3) ?
N1 C24 . 1.358(3) ?
N1 C14 . 1.431(3) ?
N1 C15 . 1.472(3) ?
N2 C19 . 1.358(3) ?
N2 C1 . 1.444(3) ?
N2 C18 . 1.469(3) ?
C1 C2 . 1.388(3) ?
C1 C6 . 1.394(3) ?
C2 C3 . 1.387(3) ?
C2 H2 . 0.9500 ?
C3 C4 . 1.386(4) ?
C3 H3 . 0.9500 ?
C4 C5 . 1.381(3) ?
C4 H4 . 0.9500 ?
C5 C6 . 1.395(3) ?
C5 H5 . 0.9500 ?
C7 C8 . 1.494(4) ?
C7 H7A . 0.9900 ?
C7 H7B . 0.9900 ?
C8 H8A . 0.9900 ?
C8 H8B . 0.9900 ?
C9 C10 . 1.393(3) ?
C9 C14 . 1.406(3) ?
C10 C11 . 1.387(4) ?
C10 H10 . 0.9500 ?
C11 C12 . 1.383(4) ?
C11 H11 . 0.9500 ?
C12 C13 . 1.389(4) ?
C12 H12 . 0.9500 ?
C13 C14 . 1.387(3) ?
C13 H13 . 0.9500 ?
C15 C16 . 1.507(3) ?
C15 H15A . 0.9900 ?
C15 H15B . 0.9900 ?
C16 H16A . 0.9900 ?
C16 H16B . 0.9900 ?
C17 C18 . 1.512(3) ?
C17 H17A . 0.9900 ?
C17 H17B . 0.9900 ?
C18 H18A . 0.9900 ?
C18 H18B . 0.9900 ?
C19 C20 . 1.527(4) ?
C21 C22 . 1.503(3) ?
C21 H21A . 0.9900 ?
C21 H21B . 0.9900 ?
C22 H22A . 0.9900 ?
C22 H22B . 0.9900 ?
C23 C24 . 1.527(3) ?
C23 H23A . 0.9900 ?
C23 H23B . 0.9900 ?
C20 H20A . 0.9900 ?
C20 H20B . 0.9900 ?

loop_
_geom_hbond_atom_site_label_D
_geom_hbond_atom_site_label_H
_geom_hbond_atom_site_label_A
_geom_hbond_site_symmetry_A
_geom_hbond_distance_DH
_geom_hbond_distance_HA
_geom_hbond_distance_DA
_geom_hbond_angle_DHA
_geom_hbond_publ_flag
C7 H7A O7 8_755 0.99 2.32 3.213(3) 149.2 yes
C8 H8A O4 4_556 0.99 2.44 3.389(3) 160.9 yes
C15 H15B O4 5_666 0.99 2.63 3.161(3) 113.5 yes
C17 H17A O1 . 0.99 2.42 3.139(3) 128.7 yes
C18 H18B O7 4_456 0.99 2.43 3.234(3) 138.1 yes
C22 H22B O7 . 0.99 2.35 2.951(3) 118.2 yes
C23 H23A O4 5_666 0.99 2.41 3.280(3) 145.8 yes

loop_
_geom_torsion_atom_site_label_1
_geom_torsion_atom_site_label_2
_geom_torsion_atom_site_label_3
_geom_torsion_atom_site_label_4
_geom_torsion_site_symmetry_1
_geom_torsion_site_symmetry_2
_geom_torsion_site_symmetry_3
_geom_torsion_site_symmetry_4
_geom_torsion
_geom_torsion_publ_flag
C19 N2 C1 C2 . . . . 73.9(3) ?
C18 N2 C1 C2 . . . . -94.2(3) ?
C19 N2 C1 C6 . . . . -103.6(3) ?
C18 N2 C1 C6 . . . . 88.3(3) ?
C6 C1 C2 C3 . . . . 2.8(4) ?
N2 C1 C2 C3 . . . . -174.8(2) ?
C1 C2 C3 C4 . . . . 0.3(4) ?
C2 C3 C4 C5 . . . . -2.8(4) ?
C3 C4 C5 C6 . . . . 2.4(4) ?
C7 O1 C6 C1 . . . . 168.3(2) ?
C7 O1 C6 C5 . . . . -12.0(3) ?
C2 C1 C6 O1 . . . . 176.4(2) ?
N2 C1 C6 O1 . . . . -6.1(3) ?
C2 C1 C6 C5 . . . . -3.2(3) ?
N2 C1 C6 C5 . . . . 174.2(2) ?
C4 C5 C6 O1 . . . . -178.9(2) ?
C4 C5 C6 C1 . . . . 0.7(3) ?
C6 O1 C7 C8 . . . . 152.89(19) ?
C9 O2 C8 C7 . . . . 170.75(19) ?
O1 C7 C8 O2 . . . . 63.7(3) ?
C8 O2 C9 C10 . . . . -7.8(3) ?
C8 O2 C9 C14 . . . . 172.6(2) ?
O2 C9 C10 C11 . . . . -179.2(2) ?
C14 C9 C10 C11 . . . . 0.5(3) ?
C9 C10 C11 C12 . . . . -0.2(4) ?
C10 C11 C12 C13 . . . . -0.5(4) ?
C11 C12 C13 C14 . . . . 0.9(4) ?
C12 C13 C14 C9 . . . . -0.6(4) ?
C12 C13 C14 N1 . . . . -177.6(2) ?
O2 C9 C14 C13 . . . . 179.6(2) ?
C10 C9 C14 C13 . . . . -0.1(3) ?
O2 C9 C14 N1 . . . . -3.4(3) ?
C10 C9 C14 N1 . . . . 176.9(2) ?
C24 N1 C14 C13 . . . . -112.6(2) ?
C15 N1 C14 C13 . . . . 69.1(3) ?
C24 N1 C14 C9 . . . . 70.4(3) ?
C15 N1 C14 C9 . . . . -107.9(2) ?
C24 N1 C15 C16 . . . . -110.1(2) ?
C14 N1 C15 C16 . . . . 68.0(3) ?
C17 O3 C16 C15 . . . . -165.59(18) ?
N1 C15 C16 O3 . . . . 77.3(2) ?
C16 O3 C17 C18 . . . . -160.80(19) ?
C19 N2 C18 C17 . . . . 96.0(2) ?
C1 N2 C18 C17 . . . . -95.6(2) ?
O3 C17 C18 N2 . . . . -63.2(2) ?
C1 N2 C19 O4 . . . . -169.3(2) ?
C18 N2 C19 O4 . . . . -1.2(3) ?
C1 N2 C19 C20 . . . . 13.4(3) ?
C18 N2 C19 C20 . . . . -178.45(19) ?
C20 O5 C21 C22 . . . . 179.14(19) ?
C23 O6 C22 C21 . . . . -50.8(3) ?
O5 C21 C22 O6 . . . . -64.5(3) ?
C22 O6 C23 C24 . . . . -64.9(2) ?
C14 N1 C24 O7 . . . . 8.3(3) ?
C15 N1 C24 O7 . . . . -173.5(2) ?
C14 N1 C24 C23 . . . . -171.37(18) ?
C15 N1 C24 C23 . . . . 6.7(3) ?
O6 C23 C24 O7 . . . . -6.5(3) ?
O6 C23 C24 N1 . . . . 173.20(18) ?
C21 O5 C20 C19 . . . . -74.5(2) ?
O4 C19 C20 O5 . . . . -60.1(3) ?
N2 C19 C20 O5 . . . . 117.2(2) ?

_cod_database_fobs_code 2022544
